data_2102461
loop_
_publ_author_name
'Marsh, Richard E.'

_publ_section_title
;
 Space group <i>Cc</i>: an update
;
_journal_issue 2
_journal_name_full 'Acta Crystallographica Section B'
_journal_page_first 252
_journal_page_last 253
_journal_paper_doi 10.1107/S0108768104003878
_journal_volume 60
_journal_year 2004
_chemical_formula_moiety 'C22 H28 N5 O16 Nd, 2(C2 H3 N)'
_chemical_formula_sum 'C26 H34 N7 Nd O16'
_space_group_crystal_system monoclinic
_space_group_IT_number 15
_space_group_name_Hall '-C 2yc'
_space_group_name_H-M_alt 'C 1 2/c 1'
_audit_creation_method CRYM
_cell_angle_alpha 90
_cell_angle_beta 97.41
_cell_angle_gamma 90
_cell_formula_units_Z 4
_cell_length_a 21.3050
_cell_length_b 11.4700
_cell_length_c 14.4360
_cell_volume 3498.240
_cod_data_source_file bk0142.cif
_cod_data_source_block YURMUT
_cod_depositor_comments
;
 Updating space group information and adding the symmetry operation list.

 Antanas Vaitkus,
 2018-06-14

 Adding the _cell_formula_units_Z data item.

 Antanas Vaitkus,
 2017-08-05

 Marking attached hydrogen atoms.

 Antanas Vaitkus,
 2017-03-24

  Added moiety chemical formula from Marsh (2004) paper.
  The summary chemical formula is calculated from moiety formula using
  AdHocParser
  (svn://www.crystallography.net/cod-tools/trunk/Formulae/AdHocParser.yp,
  revision 1441.)

  Andrius Merkys
  2013-11-11
;
_cod_original_sg_symbol_H-M C2/c
_cod_database_code 2102461

loop_
_space_group_symop_id
_space_group_symop_operation_xyz
1 x,y,z
2 -x,y,-z+1/2
3 -x,-y,-z
4 x,-y,z+1/2
5 x+1/2,y+1/2,z
6 -x+1/2,y+1/2,-z+1/2
7 -x+1/2,-y+1/2,-z
8 x+1/2,-y+1/2,z+1/2

loop_
_atom_site_label
_atom_site_type_symbol
_atom_site_fract_x
_atom_site_fract_y
_atom_site_fract_z
_atom_site_attached_hydrogens
Nd1 Nd 0.00000 0.81020 0.25000 0
O1 O 0.10520 0.71020 0.29125 0
O2 O 0.11015 0.93385 0.28980 0
O3 O 0.00000 1.03870 0.25000 0
O6 O -0.05930 0.84255 0.38775 0
O7 O 0.03605 0.83180 0.42510 0
O8 O -0.02080 0.84290 0.53180 0
O12 O -0.00795 0.60795 0.32235 0
O14 O 0.00000 0.44480 0.25000 0
O15 O 0.24395 0.20875 0.36655 0
N1 N -0.01335 0.84070 0.45080 0
N3 N 0.00000 0.55150 0.25000 0
N4 N 0.20870 0.68685 0.35005 1
N6 N 0.17585 0.68310 0.57565 0
C1 C 0.30435 0.15825 0.40265 3
C2 C 0.23835 0.32815 0.36215 0
C3 C 0.28700 0.40285 0.38985 1
C4 C 0.27540 0.52165 0.38480 1
C5 C 0.21625 0.56560 0.35075 0
C6 C 0.16840 0.48820 0.32050 1
C7 C 0.18015 0.37205 0.32765 1
C8 C 0.15670 0.75205 0.32430 0
C9 C 0.16465 0.88080 0.34230 2
C10 C 0.10830 1.05640 0.31030 2
C11 C 0.05640 1.10440 0.24155 2
C23 C 0.12970 0.63510 0.55695 0
C24 C 0.07195 0.57030 0.53340 3
